data_4089243
loop_
_publ_author_name
'Border, Emily C.'
'Maguire, Melissa'
'MacLellan, Jonathan G.'
'Andrews, Philip C.'

_publ_section_title
;
 Metal-Induced C--N Bond Cleavage in the Decomposition of Alkali
 (R,R)-Bis(\a-methylbenzyl)amide Complexes
;
_journal_issue 8
_journal_name_full Organometallics
_journal_page_first 1496
_journal_paper_doi 10.1021/acs.organomet.7b00074
_journal_volume 36
_journal_year 2017
_chemical_absolute_configuration syn
_chemical_formula_moiety 'C38 H48 N4 Na2'
_chemical_formula_sum 'C38 H48 N4 Na2'
_chemical_formula_weight 606.78
_space_group_crystal_system monoclinic
_space_group_IT_number 4
_space_group_name_Hall 'P 2yb'
_space_group_name_H-M_alt 'P 1 21 1'
_atom_sites_solution_hydrogens geom
_audit_creation_method SHELXL-2014/7
_cell_angle_alpha 90
_cell_angle_beta 90.36(3)
_cell_angle_gamma 90
_cell_formula_units_Z 2
_cell_length_a 8.2933(17)
_cell_length_b 21.208(4)
_cell_length_c 10.115(2)
_cell_measurement_reflns_used 6197
_cell_measurement_temperature 123(2)
_cell_measurement_theta_max 28.3
_cell_measurement_theta_min 2.23
_cell_volume 1779.0(6)
_computing_cell_refinement 'HKL Scalepack (Otwinowski & Minor 1997)'
_computing_data_collection 'Collect (Bruker AXS BV, 1997-2004)'
_computing_data_reduction 'HKL Denzo and Scalepack (Otwinowski & Minor 1997)'
_computing_structure_refinement 'SHELXL-2014/7 (Sheldrick, 2015)'
_computing_structure_solution 'SHELXS-97 (Sheldrick, 2015)'
_diffrn_ambient_temperature 123(2)
_diffrn_detector_area_resol_mean 9
_diffrn_measured_fraction_theta_full 0.999
_diffrn_measured_fraction_theta_max 0.975
_diffrn_measurement_device_type 'Enraf Nonius KAPPA CCD'
_diffrn_measurement_method 'CCD rotation images, thick slices'
_diffrn_radiation_type MoK\a
_diffrn_radiation_wavelength 0.71073
_diffrn_reflns_av_R_equivalents 0.0576
_diffrn_reflns_av_unetI/netI 0.0993
_diffrn_reflns_Laue_measured_fraction_full 0.999
_diffrn_reflns_Laue_measured_fraction_max 0.975
_diffrn_reflns_limit_h_max 8
_diffrn_reflns_limit_h_min -10
_diffrn_reflns_limit_k_max 28
_diffrn_reflns_limit_k_min -28
_diffrn_reflns_limit_l_max 13
_diffrn_reflns_limit_l_min -13
_diffrn_reflns_number 22022
_diffrn_reflns_point_group_measured_fraction_full 0.992
_diffrn_reflns_point_group_measured_fraction_max 0.958
_diffrn_reflns_theta_full 25.242
_diffrn_reflns_theta_max 28.279
_diffrn_reflns_theta_min 2.231
_diffrn_source 'fine focus sealed tube'
_exptl_absorpt_coefficient_mu 0.087
_exptl_absorpt_correction_T_max 1.0
_exptl_absorpt_correction_T_min 0.97
_exptl_absorpt_correction_type multi-scan
_exptl_absorpt_process_details 'SORTAV (R.H. Blessing, Acta Cryst. (1995), A51, 33-38)'
_exptl_crystal_colour colourless
_exptl_crystal_density_diffrn 1.133
_exptl_crystal_density_meas ?
_exptl_crystal_description prism
_exptl_crystal_F_000 652
_exptl_crystal_size_max 0.150
_exptl_crystal_size_mid 0.120
_exptl_crystal_size_min 0.110
_refine_diff_density_max 0.186
_refine_diff_density_min -0.261
_refine_diff_density_rms 0.053
_refine_ls_abs_structure_details
;
 Flack x determined using 1932 quotients [(I+)-(I-)]/[(I+)+(I-)]
 (Parsons, Flack and Wagner, Acta Cryst. B69 (2013) 249-259).
;
_refine_ls_abs_structure_Flack -0.12(17)
_refine_ls_extinction_method none
_refine_ls_goodness_of_fit_ref 0.989
_refine_ls_hydrogen_treatment constr
_refine_ls_matrix_type full
_refine_ls_number_parameters 403
_refine_ls_number_reflns 8457
_refine_ls_number_restraints 1
_refine_ls_restrained_S_all 0.989
_refine_ls_R_factor_all 0.1046
_refine_ls_R_factor_gt 0.0559
_refine_ls_shift/su_max 0.000
_refine_ls_shift/su_mean 0.000
_refine_ls_structure_factor_coef Fsqd
_refine_ls_weighting_details 'w=1/[\s^2^(Fo^2^)+(0.0418P)^2^] where P=(Fo^2^+2Fc^2^)/3'
_refine_ls_weighting_scheme calc
_refine_ls_wR_factor_gt 0.0902
_refine_ls_wR_factor_ref 0.1027
_reflns_Friedel_coverage 0.914
_reflns_Friedel_fraction_full 0.985
_reflns_Friedel_fraction_max 0.940
_reflns_number_gt 5516
_reflns_number_total 8457
_reflns_threshold_expression 'I > 2\s(I)'
_cod_data_source_file om7b00074_si_002.cif
_cod_data_source_block Compound6
_cod_depositor_comments
;
The following automatic conversions were performed:

data item '_exptl_crystal_density_meas' value 'not measured' was
changed to '?' -- the value is perceived as not measured.

Automatic conversion script
Id: cif_fix_values 6909 2019-04-08 15:41:33Z antanas 
;
_cod_original_sg_symbol_H-M 'P 21'
_cod_database_code 4089243
_shelx_shelxl_version_number 2014/7
_shelx_space_group_comment
;
The symmetry employed for this shelxl refinement is uniquely defined
by the following loop, which should always be used as a source of
symmetry information in preference to the above space-group names.
They are only intended as comments.
;
_shelx_estimated_absorpt_t_min 0.987
_shelx_estimated_absorpt_t_max 0.990

loop_
_space_group_symop_operation_xyz
'x, y, z'
'-x, y+1/2, -z'

loop_
_atom_site_label
_atom_site_type_symbol
_atom_site_fract_x
_atom_site_fract_y
_atom_site_fract_z
_atom_site_U_iso_or_equiv
_atom_site_adp_type
_atom_site_occupancy
_atom_site_site_symmetry_order
_atom_site_calc_flag
_atom_site_refinement_flags_posn
_atom_site_refinement_flags_adp
Na1 Na 0.85508(14) 0.04215(6) 0.31192(14) 0.0382(3) Uani 1 1 d . .
N1 N 0.8050(3) -0.06222(12) 0.2747(2) 0.0267(6) Uani 1 1 d . .
C1 C 1.0032(4) 0.27111(16) 0.2216(3) 0.0355(8) Uani 1 1 d . .
H1A H 0.9225 0.2892 0.2809 0.053 Uiso 1 1 calc R U
H1B H 0.9703 0.2783 0.1296 0.053 Uiso 1 1 calc R U
H1C H 1.1078 0.2913 0.2379 0.053 Uiso 1 1 calc R U
Na2 Na 1.01358(12) -0.23000(6) 0.46266(11) 0.0282(3) Uani 1 1 d . .
N2 N 1.0575(3) 0.18977(12) 0.3867(3) 0.0291(6) Uani 1 1 d . .
C2 C 1.0173(4) 0.20027(16) 0.2471(3) 0.0313(8) Uani 1 1 d . .
H2 H 1.1066 0.1831 0.1918 0.038 Uiso 1 1 calc R U
N3 N 1.2200(3) -0.26343(13) 0.2989(3) 0.0331(7) Uani 1 1 d . .
C3 C 0.8605(4) 0.16700(15) 0.2078(3) 0.0314(8) Uani 1 1 d . .
N4 N 1.2354(3) -0.15025(13) 0.4848(2) 0.0279(6) Uani 1 1 d . .
C4 C 0.8447(4) 0.13249(17) 0.0918(3) 0.0400(9) Uani 1 1 d . .
H4 H 0.9337 0.1294 0.0335 0.048 Uiso 1 1 calc R U
C5 C 0.7006(5) 0.10239(19) 0.0595(4) 0.0519(11) Uani 1 1 d . .
H5 H 0.6923 0.0783 -0.0194 0.062 Uiso 1 1 calc R U
C6 C 0.5693(5) 0.1077(2) 0.1426(5) 0.0555(12) Uani 1 1 d . .
H6 H 0.4707 0.0874 0.1203 0.067 Uiso 1 1 calc R U
C7 C 0.5812(4) 0.14191(19) 0.2567(4) 0.0484(10) Uani 1 1 d . .
H7 H 0.4908 0.1454 0.3134 0.058 Uiso 1 1 calc R U
C8 C 0.7249(4) 0.17151(17) 0.2898(4) 0.0390(9) Uani 1 1 d . .
H8 H 0.7318 0.1952 0.3693 0.047 Uiso 1 1 calc R U
C9 C 1.1466(4) 0.08202(16) 0.3314(4) 0.0347(8) Uani 1 1 d . .
H9A H 1.1270 0.0859 0.2391 0.042 Uiso 1 1 calc R U
H9B H 1.1878 0.0437 0.3664 0.042 Uiso 1 1 calc R U
C10 C 1.1150(3) 0.13239(15) 0.4151(3) 0.0285(8) Uani 1 1 d . .
C11 C 1.1474(3) 0.12201(15) 0.5599(3) 0.0292(8) Uani 1 1 d . .
C12 C 1.2379(4) 0.16622(17) 0.6314(4) 0.0361(9) Uani 1 1 d . .
H12 H 1.2776 0.2027 0.5879 0.043 Uiso 1 1 calc R U
C13 C 1.2704(4) 0.15745(19) 0.7652(4) 0.0436(10) Uani 1 1 d . .
H13 H 1.3331 0.1876 0.8123 0.052 Uiso 1 1 calc R U
C14 C 1.2111(4) 0.1046(2) 0.8297(4) 0.0478(10) Uani 1 1 d . .
H14 H 1.2321 0.0988 0.9213 0.057 Uiso 1 1 calc R U
C15 C 1.1215(4) 0.06045(19) 0.7607(4) 0.0440(10) Uani 1 1 d . .
H15 H 1.0816 0.0241 0.8045 0.053 Uiso 1 1 calc R U
C16 C 1.0903(4) 0.06943(16) 0.6273(4) 0.0368(9) Uani 1 1 d . .
H16 H 1.0283 0.0389 0.5807 0.044 Uiso 1 1 calc R U
C17 C 0.7566(3) -0.16191(15) 0.3923(3) 0.0266(7) Uani 1 1 d . .
H17A H 0.7876 -0.1880 0.3206 0.032 Uiso 1 1 calc R U
H17B H 0.7225 -0.1804 0.4730 0.032 Uiso 1 1 calc R U
C18 C 0.7610(3) -0.09750(15) 0.3794(3) 0.0235(7) Uani 1 1 d . .
C19 C 0.7069(3) -0.05899(15) 0.4953(3) 0.0238(7) Uani 1 1 d . .
C20 C 0.6024(3) -0.00797(15) 0.4763(3) 0.0280(7) Uani 1 1 d . .
H20 H 0.5722 0.0038 0.3889 0.034 Uiso 1 1 calc R U
C21 C 0.5417(4) 0.02583(16) 0.5825(4) 0.0336(8) Uani 1 1 d . .
H21 H 0.4710 0.0604 0.5673 0.040 Uiso 1 1 calc R U
C22 C 0.5841(4) 0.00930(17) 0.7102(4) 0.0380(9) Uani 1 1 d . .
H22 H 0.5417 0.0320 0.7832 0.046 Uiso 1 1 calc R U
C23 C 0.6889(4) -0.04066(17) 0.7309(3) 0.0367(9) Uani 1 1 d . .
H23 H 0.7192 -0.0520 0.8185 0.044 Uiso 1 1 calc R U
C24 C 0.7498(3) -0.07416(15) 0.6251(3) 0.0287(8) Uani 1 1 d . .
H24 H 0.8221 -0.1081 0.6410 0.034 Uiso 1 1 calc R U
C25 C 0.9472(4) -0.05733(18) 0.0648(3) 0.0393(9) Uani 1 1 d . .
H25A H 0.8831 -0.0207 0.0374 0.059 Uiso 1 1 calc R U
H25B H 0.9772 -0.0819 -0.0133 0.059 Uiso 1 1 calc R U
H25C H 1.0450 -0.0430 0.1107 0.059 Uiso 1 1 calc R U
C26 C 0.8480(3) -0.09843(16) 0.1578(3) 0.0296(7) Uani 1 1 d . .
H26 H 0.9175 -0.1344 0.1870 0.036 Uiso 1 1 calc R U
C27 C 0.7022(4) -0.12580(18) 0.0848(3) 0.0337(8) Uani 1 1 d . .
C28 C 0.5611(4) -0.0908(2) 0.0732(3) 0.0486(11) Uani 1 1 d . .
H28 H 0.5529 -0.0504 0.1134 0.058 Uiso 1 1 calc R U
C29 C 0.4304(4) -0.1160(3) 0.0007(4) 0.0672(16) Uani 1 1 d . .
H29 H 0.3335 -0.0926 -0.0093 0.081 Uiso 1 1 calc R U
C30 C 0.4445(6) -0.1759(3) -0.0563(4) 0.0756(17) Uani 1 1 d . .
H30 H 0.3562 -0.1930 -0.1046 0.091 Uiso 1 1 calc R U
C31 C 0.5809(6) -0.2093(3) -0.0437(4) 0.0700(14) Uani 1 1 d . .
H31 H 0.5890 -0.2499 -0.0829 0.084 Uiso 1 1 calc R U
C32 C 0.7090(5) -0.1846(2) 0.0262(4) 0.0486(10) Uani 1 1 d . .
H32 H 0.8050 -0.2087 0.0344 0.058 Uiso 1 1 calc R U
C33 C 1.1467(4) -0.25419(19) 0.1676(4) 0.0454(10) Uani 1 1 d . .
H33A H 1.2255 -0.2647 0.0992 0.068 Uiso 1 1 calc R U
H33B H 1.1136 -0.2101 0.1578 0.068 Uiso 1 1 calc R U
H33C H 1.0522 -0.2816 0.1583 0.068 Uiso 1 1 calc R U
C34 C 1.2712(4) -0.32958(16) 0.3101(4) 0.0460(10) Uani 1 1 d . .
H34A H 1.1777 -0.3572 0.2977 0.069 Uiso 1 1 calc R U
H34B H 1.3183 -0.3368 0.3979 0.069 Uiso 1 1 calc R U
H34C H 1.3517 -0.3388 0.2423 0.069 Uiso 1 1 calc R U
C35 C 1.3595(3) -0.22092(15) 0.3168(3) 0.0310(8) Uani 1 1 d . .
H35A H 1.4220 -0.2197 0.2337 0.037 Uiso 1 1 calc R U
H35B H 1.4306 -0.2381 0.3870 0.037 Uiso 1 1 calc R U
C36 C 1.3111(4) -0.15450(16) 0.3534(3) 0.0293(8) Uani 1 1 d . .
H36A H 1.4080 -0.1272 0.3522 0.035 Uiso 1 1 calc R U
H36B H 1.2347 -0.1383 0.2859 0.035 Uiso 1 1 calc R U
C37 C 1.1657(4) -0.08746(17) 0.5002(4) 0.0410(9) Uani 1 1 d . .
H37A H 1.2509 -0.0557 0.4925 0.061 Uiso 1 1 calc R U
H37B H 1.1153 -0.0841 0.5873 0.061 Uiso 1 1 calc R U
H37C H 1.0842 -0.0805 0.4312 0.061 Uiso 1 1 calc R U
C38 C 1.3584(4) -0.15808(18) 0.5899(3) 0.0362(8) Uani 1 1 d . .
H38A H 1.4068 -0.2001 0.5832 0.054 Uiso 1 1 calc R U
H38B H 1.3076 -0.1534 0.6765 0.054 Uiso 1 1 calc R U
H38C H 1.4423 -0.1260 0.5796 0.054 Uiso 1 1 calc R U

loop_
_atom_site_aniso_label
_atom_site_aniso_U_11
_atom_site_aniso_U_22
_atom_site_aniso_U_33
_atom_site_aniso_U_23
_atom_site_aniso_U_13
_atom_site_aniso_U_12
Na1 0.0399(7) 0.0277(8) 0.0469(9) 0.0051(7) -0.0023(6) -0.0057(6)
N1 0.0268(13) 0.0278(16) 0.0256(15) 0.0030(13) -0.0004(10) 0.0007(11)
C1 0.0429(19) 0.029(2) 0.035(2) 0.0020(17) 0.0040(14) -0.0033(16)
Na2 0.0250(6) 0.0251(7) 0.0345(7) 0.0029(6) 0.0021(5) -0.0010(5)
N2 0.0302(14) 0.0237(16) 0.0335(17) 0.0000(13) 0.0024(11) 0.0017(11)
C2 0.0340(18) 0.0254(19) 0.035(2) -0.0016(16) 0.0089(14) -0.0001(14)
N3 0.0281(14) 0.0283(17) 0.0431(18) -0.0082(14) 0.0048(12) -0.0034(12)
C3 0.0387(19) 0.0241(19) 0.031(2) 0.0066(16) -0.0003(14) 0.0037(15)
N4 0.0258(13) 0.0303(17) 0.0278(16) -0.0012(12) 0.0012(11) -0.0010(11)
C4 0.052(2) 0.035(2) 0.033(2) 0.0027(18) -0.0047(16) 0.0013(17)
C5 0.073(3) 0.039(2) 0.043(2) 0.004(2) -0.027(2) -0.004(2)
C6 0.049(2) 0.047(3) 0.071(3) 0.024(2) -0.025(2) -0.011(2)
C7 0.034(2) 0.047(3) 0.064(3) 0.021(2) -0.0065(17) -0.0023(18)
C8 0.039(2) 0.033(2) 0.045(2) 0.0077(17) -0.0021(16) -0.0009(16)
C9 0.0372(18) 0.0243(19) 0.043(2) 0.0009(17) -0.0029(15) 0.0016(15)
C10 0.0203(15) 0.0250(19) 0.040(2) -0.0021(16) 0.0035(13) -0.0020(14)
C11 0.0236(16) 0.026(2) 0.038(2) -0.0035(16) 0.0022(13) 0.0048(14)
C12 0.0280(17) 0.033(2) 0.047(2) -0.0030(18) -0.0023(15) 0.0075(15)
C13 0.0313(19) 0.046(3) 0.053(3) -0.012(2) -0.0108(17) 0.0098(17)
C14 0.045(2) 0.059(3) 0.040(2) 0.000(2) -0.0047(17) 0.017(2)
C15 0.044(2) 0.043(2) 0.045(3) 0.011(2) 0.0038(17) 0.0054(18)
C16 0.0334(18) 0.030(2) 0.047(3) 0.0008(18) -0.0008(16) 0.0041(16)
C17 0.0245(15) 0.0267(19) 0.0285(19) -0.0001(15) 0.0015(12) 0.0014(14)
C18 0.0143(14) 0.0256(19) 0.0307(19) 0.0012(15) -0.0038(12) 0.0022(13)
C19 0.0190(15) 0.0231(18) 0.0294(19) 0.0001(15) -0.0004(12) -0.0044(13)
C20 0.0261(16) 0.0250(18) 0.033(2) -0.0004(16) 0.0006(13) -0.0025(14)
C21 0.0281(17) 0.027(2) 0.045(2) -0.0055(17) 0.0000(15) -0.0004(14)
C22 0.0342(19) 0.044(2) 0.036(2) -0.0151(18) 0.0043(15) -0.0032(17)
C23 0.0343(18) 0.046(2) 0.030(2) -0.0062(17) -0.0014(14) -0.0064(17)
C24 0.0230(16) 0.033(2) 0.0305(19) 0.0021(16) -0.0003(13) -0.0025(14)
C25 0.0340(18) 0.050(2) 0.034(2) -0.0015(18) 0.0035(14) -0.0068(17)
C26 0.0278(16) 0.034(2) 0.0274(18) 0.0007(16) 0.0021(13) 0.0019(14)
C27 0.0337(19) 0.047(2) 0.0209(18) 0.0022(17) 0.0039(13) -0.0094(16)
C28 0.0306(19) 0.081(3) 0.034(2) 0.014(2) -0.0033(15) -0.0060(19)
C29 0.033(2) 0.129(5) 0.039(3) 0.030(3) -0.0018(18) -0.013(2)
C30 0.074(4) 0.124(5) 0.028(3) 0.010(3) -0.010(2) -0.056(3)
C31 0.075(3) 0.100(4) 0.034(3) -0.012(3) 0.003(2) -0.039(3)
C32 0.057(2) 0.058(3) 0.031(2) -0.008(2) 0.0061(17) -0.021(2)
C33 0.036(2) 0.046(2) 0.055(3) -0.017(2) -0.0063(17) -0.0044(17)
C34 0.049(2) 0.028(2) 0.061(3) -0.0054(19) 0.0156(18) -0.0037(17)
C35 0.0261(16) 0.033(2) 0.034(2) -0.0001(16) 0.0040(13) -0.0047(14)
C36 0.0275(16) 0.030(2) 0.0299(19) 0.0043(15) -0.0026(13) -0.0032(14)
C37 0.0311(18) 0.031(2) 0.061(3) -0.0089(19) 0.0015(16) -0.0014(15)
C38 0.0322(17) 0.045(2) 0.031(2) 0.0007(17) -0.0017(14) -0.0062(16)

loop_
_atom_type_symbol
_atom_type_description
_atom_type_scat_dispersion_real
_atom_type_scat_dispersion_imag
_atom_type_scat_source
C C 0.0033 0.0016 'International Tables Vol C Tables 4.2.6.8 and 6.1.1.4'
H H 0.0000 0.0000 'International Tables Vol C Tables 4.2.6.8 and 6.1.1.4'
N N 0.0061 0.0033 'International Tables Vol C Tables 4.2.6.8 and 6.1.1.4'
Na Na 0.0362 0.0249 'International Tables Vol C Tables 4.2.6.8 and 6.1.1.4'

loop_
_geom_angle_atom_site_label_1
_geom_angle_atom_site_label_2
_geom_angle_atom_site_label_3
_geom_angle
_geom_angle_site_symmetry_1
_geom_angle_site_symmetry_3
N1 Na1 C3 147.48(11) . .
N1 Na1 C20 66.78(9) . .
C3 Na1 C20 124.62(10) . .
N1 Na1 C4 120.20(11) . .
C3 Na1 C4 27.71(9) . .
C20 Na1 C4 131.20(10) . .
N1 Na1 C8 145.23(10) . .
C3 Na1 C8 27.91(9) . .
C20 Na1 C8 96.85(10) . .
C4 Na1 C8 47.81(10) . .
N1 Na1 C19 49.78(9) . .
C3 Na1 C19 150.75(10) . .
C20 Na1 C19 26.76(8) . .
C4 Na1 C19 153.65(10) . .
C8 Na1 C19 122.85(10) . .
N1 Na1 C5 100.88(11) . .
C3 Na1 C5 47.56(10) . .
C20 Na1 C5 109.02(11) . .
C4 Na1 C5 26.33(10) . .
C8 Na1 C5 53.89(11) . .
C19 Na1 C5 127.67(10) . .
C18 N1 C26 114.4(3) . .
C18 N1 Na1 117.3(2) . .
C26 N1 Na1 126.9(2) . .
C2 C1 H1A 109.5 . .
C2 C1 H1B 109.5 . .
H1A C1 H1B 109.5 . .
C2 C1 H1C 109.5 . .
H1A C1 H1C 109.5 . .
H1B C1 H1C 109.5 . .
N2 Na2 N3 113.52(10) 2_746 .
N2 Na2 N4 127.92(10) 2_746 .
N3 Na2 N4 75.22(9) . .
C10 N2 C2 115.1(3) . .
C10 N2 Na2 127.4(2) . 2_756
C2 N2 Na2 117.11(19) . 2_756
N2 C2 C1 109.2(3) . .
N2 C2 C3 111.6(3) . .
C1 C2 C3 110.2(3) . .
N2 C2 H2 108.6 . .
C1 C2 H2 108.6 . .
C3 C2 H2 108.6 . .
C33 N3 C34 108.4(3) . .
C33 N3 C35 110.4(3) . .
C34 N3 C35 110.3(2) . .
C33 N3 Na2 106.30(19) . .
C34 N3 Na2 114.8(2) . .
C35 N3 Na2 106.59(18) . .
C4 C3 C8 117.6(3) . .
C4 C3 C2 122.6(3) . .
C8 C3 C2 119.8(3) . .
C4 C3 Na1 79.7(2) . .
C8 C3 Na1 80.3(2) . .
C2 C3 Na1 110.3(2) . .
C37 N4 C36 108.8(3) . .
C37 N4 C38 107.3(3) . .
C36 N4 C38 110.2(2) . .
C37 N4 Na2 109.52(17) . .
C36 N4 Na2 101.22(18) . .
C38 N4 Na2 119.40(19) . .
C3 C4 C5 121.1(3) . .
C3 C4 Na1 72.61(19) . .
C5 C4 Na1 84.3(2) . .
C3 C4 H4 119.5 . .
C5 C4 H4 119.5 . .
Na1 C4 H4 113.9 . .
C6 C5 C4 119.8(4) . .
C6 C5 Na1 81.8(2) . .
C4 C5 Na1 69.4(2) . .
C6 C5 H5 120.1 . .
C4 C5 H5 120.1 . .
Na1 C5 H5 119.6 . .
C7 C6 C5 120.2(4) . .
C7 C6 H6 119.9 . .
C5 C6 H6 119.9 . .
C6 C7 C8 120.1(4) . .
C6 C7 H7 119.9 . .
C8 C7 H7 119.9 . .
C7 C8 C3 121.1(4) . .
C7 C8 Na1 84.9(2) . .
C3 C8 Na1 71.84(19) . .
C7 C8 H8 119.4 . .
C3 C8 H8 119.4 . .
Na1 C8 H8 114.1 . .
C10 C9 H9A 120.0 . .
C10 C9 H9B 120.0 . .
H9A C9 H9B 120.0 . .
N2 C10 C9 129.6(3) . .
N2 C10 C11 113.8(3) . .
C9 C10 C11 116.6(3) . .
C16 C11 C12 117.8(3) . .
C16 C11 C10 122.4(3) . .
C12 C11 C10 119.8(3) . .
C13 C12 C11 120.9(3) . .
C13 C12 H12 119.6 . .
C11 C12 H12 119.6 . .
C14 C13 C12 119.9(4) . .
C14 C13 H13 120.1 . .
C12 C13 H13 120.1 . .
C15 C14 C13 120.0(4) . .
C15 C14 H14 120.0 . .
C13 C14 H14 120.0 . .
C14 C15 C16 119.7(4) . .
C14 C15 H15 120.1 . .
C16 C15 H15 120.1 . .
C15 C16 C11 121.7(3) . .
C15 C16 H16 119.2 . .
C11 C16 H16 119.2 . .
C18 C17 H17A 120.0 . .
C18 C17 H17B 120.0 . .
H17A C17 H17B 120.0 . .
N1 C18 C17 129.4(3) . .
N1 C18 C19 113.3(3) . .
C17 C18 C19 117.3(3) . .
C24 C19 C20 117.5(3) . .
C24 C19 C18 122.3(3) . .
C20 C19 C18 120.1(3) . .
C24 C19 Na1 128.59(19) . .
C20 C19 Na1 68.28(17) . .
C18 C19 Na1 77.72(17) . .
C21 C20 C19 121.4(3) . .
C21 C20 Na1 121.6(2) . .
C19 C20 Na1 84.96(17) . .
C21 C20 H20 119.3 . .
C19 C20 H20 119.3 . .
Na1 C20 H20 63.6 . .
C22 C21 C20 120.1(3) . .
C22 C21 H21 120.0 . .
C20 C21 H21 120.0 . .
C21 C22 C23 119.4(3) . .
C21 C22 H22 120.3 . .
C23 C22 H22 120.3 . .
C24 C23 C22 120.5(3) . .
C24 C23 H23 119.7 . .
C22 C23 H23 119.7 . .
C23 C24 C19 121.2(3) . .
C23 C24 H24 119.4 . .
C19 C24 H24 119.4 . .
C26 C25 H25A 109.5 . .
C26 C25 H25B 109.5 . .
H25A C25 H25B 109.5 . .
C26 C25 H25C 109.5 . .
H25A C25 H25C 109.5 . .
H25B C25 H25C 109.5 . .
N1 C26 C25 109.6(3) . .
N1 C26 C27 113.3(2) . .
C25 C26 C27 110.3(3) . .
N1 C26 H26 107.8 . .
C25 C26 H26 107.8 . .
C27 C26 H26 107.8 . .
C32 C27 C28 118.8(3) . .
C32 C27 C26 121.1(3) . .
C28 C27 C26 120.1(4) . .
C27 C28 C29 119.0(5) . .
C27 C28 H28 120.5 . .
C29 C28 H28 120.5 . .
C30 C29 C28 119.5(4) . .
C30 C29 H29 120.2 . .
C28 C29 H29 120.2 . .
C31 C30 C29 120.9(4) . .
C31 C30 H30 119.5 . .
C29 C30 H30 119.5 . .
C30 C31 C32 119.7(5) . .
C30 C31 H31 120.2 . .
C32 C31 H31 120.2 . .
C31 C32 C27 122.1(4) . .
C31 C32 H32 119.0 . .
C27 C32 H32 119.0 . .
N3 C33 H33A 109.5 . .
N3 C33 H33B 109.5 . .
H33A C33 H33B 109.5 . .
N3 C33 H33C 109.5 . .
H33A C33 H33C 109.5 . .
H33B C33 H33C 109.5 . .
N3 C34 H34A 109.5 . .
N3 C34 H34B 109.5 . .
H34A C34 H34B 109.5 . .
N3 C34 H34C 109.5 . .
H34A C34 H34C 109.5 . .
H34B C34 H34C 109.5 . .
N3 C35 C36 113.0(2) . .
N3 C35 H35A 109.0 . .
C36 C35 H35A 109.0 . .
N3 C35 H35B 109.0 . .
C36 C35 H35B 109.0 . .
H35A C35 H35B 107.8 . .
N4 C36 C35 113.1(3) . .
N4 C36 H36A 109.0 . .
C35 C36 H36A 109.0 . .
N4 C36 H36B 109.0 . .
C35 C36 H36B 109.0 . .
H36A C36 H36B 107.8 . .
N4 C37 H37A 109.5 . .
N4 C37 H37B 109.5 . .
H37A C37 H37B 109.5 . .
N4 C37 H37C 109.5 . .
H37A C37 H37C 109.5 . .
H37B C37 H37C 109.5 . .
N4 C38 H38A 109.5 . .
N4 C38 H38B 109.5 . .
H38A C38 H38B 109.5 . .
N4 C38 H38C 109.5 . .
H38A C38 H38C 109.5 . .
H38B C38 H38C 109.5 . .

loop_
_geom_bond_atom_site_label_1
_geom_bond_atom_site_label_2
_geom_bond_distance
_geom_bond_site_symmetry_2
Na1 N1 2.283(3) .
Na1 C3 2.850(3) .
Na1 C20 2.886(3) .
Na1 C4 2.938(4) .
Na1 C8 2.956(4) .
Na1 C19 3.095(3) .
Na1 C5 3.123(4) .
N1 C18 1.348(4) .
N1 C26 1.457(4) .
C1 C2 1.529(5) .
C1 H1A 0.9800 .
C1 H1B 0.9800 .
C1 H1C 0.9800 .
Na2 N2 2.361(3) 2_746
Na2 N3 2.493(3) .
Na2 N4 2.508(3) .
N2 C10 1.337(4) .
N2 C2 1.466(4) .
N2 Na2 2.361(3) 2_756
C2 C3 1.530(4) .
C2 H2 1.0000 .
N3 C33 1.470(4) .
N3 C34 1.470(4) .
N3 C35 1.477(4) .
C3 C4 1.389(5) .
C3 C8 1.404(5) .
N4 C37 1.460(4) .
N4 C36 1.476(4) .
N4 C38 1.478(4) .
C4 C5 1.392(5) .
C4 H4 0.9500 .
C5 C6 1.384(6) .
C5 H5 0.9500 .
C6 C7 1.366(6) .
C6 H6 0.9500 .
C7 C8 1.386(5) .
C7 H7 0.9500 .
C8 H8 0.9500 .
C9 C10 1.389(5) .
C9 H9A 0.9500 .
C9 H9B 0.9500 .
C10 C11 1.504(5) .
C11 C16 1.392(5) .
C11 C12 1.399(4) .
C12 C13 1.391(5) .
C12 H12 0.9500 .
C13 C14 1.388(5) .
C13 H13 0.9500 .
C14 C15 1.382(5) .
C14 H14 0.9500 .
C15 C16 1.385(5) .
C15 H15 0.9500 .
C16 H16 0.9500 .
C17 C18 1.373(4) .
C17 H17A 0.9500 .
C17 H17B 0.9500 .
C18 C19 1.500(4) .
C19 C24 1.396(4) .
C19 C20 1.399(4) .
C20 C21 1.388(4) .
C20 H20 0.9500 .
C21 C22 1.382(5) .
C21 H21 0.9500 .
C22 C23 1.386(5) .
C22 H22 0.9500 .
C23 C24 1.383(5) .
C23 H23 0.9500 .
C24 H24 0.9500 .
C25 C26 1.527(4) .
C25 H25A 0.9800 .
C25 H25B 0.9800 .
C25 H25C 0.9800 .
C26 C27 1.527(4) .
C26 H26 1.0000 .
C27 C32 1.382(5) .
C27 C28 1.391(5) .
C28 C29 1.410(6) .
C28 H28 0.9500 .
C29 C30 1.399(7) .
C29 H29 0.9500 .
C30 C31 1.340(7) .
C30 H30 0.9500 .
C31 C32 1.376(5) .
C31 H31 0.9500 .
C32 H32 0.9500 .
C33 H33A 0.9800 .
C33 H33B 0.9800 .
C33 H33C 0.9800 .
C34 H34A 0.9800 .
C34 H34B 0.9800 .
C34 H34C 0.9800 .
C35 C36 1.512(5) .
C35 H35A 0.9900 .
C35 H35B 0.9900 .
C36 H36A 0.9900 .
C36 H36B 0.9900 .
C37 H37A 0.9800 .
C37 H37B 0.9800 .
C37 H37C 0.9800 .
C38 H38A 0.9800 .
C38 H38B 0.9800 .
C38 H38C 0.9800 .
